data_4134378
loop_
_publ_author_name
'Nguyen, Minh Tho'
'Gusev, Dmitry'
'Dmitrienko, Anton'
'Gabidullin, Bulat M.'
'Spasyuk, Denis'
'Pilkington, Melanie'
'Nikonov, Georgii I.'

_publ_section_title
;
 Ge(0) Compound Stabilized by a Diimino-Carbene Ligand: Synthesis and
 Ambiphilic Reactivity.
;
_journal_issue 12
_journal_name_full 'Journal of the American Chemical Society'
_journal_page_first 5852
_journal_page_last 5861
_journal_paper_doi 10.1021/jacs.0c01283
_journal_volume 142
_journal_year 2020
_chemical_formula_moiety '4(C41 H47 Cl Ge N4), 0.5(C8 H20 O2)'
_chemical_formula_sum 'C168 H198 Cl4 Ge4 N16 O'
_chemical_formula_weight 2889.58
_space_group_crystal_system triclinic
_space_group_IT_number 2
_space_group_name_Hall '-P 1'
_space_group_name_H-M_alt 'P -1'
_atom_sites_solution_hydrogens geom
_atom_sites_solution_primary direct
_atom_sites_solution_secondary difmap
_audit_creation_date 2020-01-18
_audit_creation_method
;
Olex2 1.2
(compiled 2018.05.29 svn.r3508 for OlexSys, GUI svn.r5506)
;
_cell_angle_alpha 92.772(6)
_cell_angle_beta 97.630(3)
_cell_angle_gamma 96.140(4)
_cell_formula_units_Z 1
_cell_length_a 8.8382(7)
_cell_length_b 15.3641(16)
_cell_length_c 28.9948(19)
_cell_measurement_reflns_used 9321
_cell_measurement_temperature 152(2)
_cell_measurement_theta_max 28.25
_cell_measurement_theta_min 2.44
_cell_volume 3872.2(6)
_computing_cell_refinement 'Bruker SAINT'
_computing_data_collection 'Bruker APEX2'
_computing_data_reduction 'Bruker SAINT'
_computing_molecular_graphics 'Olex2 (Dolomanov et al., 2009)'
_computing_publication_material 'Olex2 (Dolomanov et al., 2009)'
_computing_structure_refinement 'XL (Sheldrick, 2008)'
_computing_structure_solution 'Bruker XT'
_diffrn_ambient_temperature 152.1
_diffrn_measured_fraction_theta_full 0.997
_diffrn_measured_fraction_theta_max 0.997
_diffrn_measurement_device_type 'Bruker APEX2'
_diffrn_measurement_method 'phi and omega scans'
_diffrn_radiation_monochromator graphite
_diffrn_radiation_type MoK\a
_diffrn_radiation_wavelength 0.71073
_diffrn_reflns_av_R_equivalents 0.0000
_diffrn_reflns_av_unetI/netI 0.0539
_diffrn_reflns_limit_h_max 9
_diffrn_reflns_limit_h_min -10
_diffrn_reflns_limit_k_max 17
_diffrn_reflns_limit_k_min -17
_diffrn_reflns_limit_l_max 33
_diffrn_reflns_limit_l_min 0
_diffrn_reflns_number 24627
_diffrn_reflns_theta_full 24.00
_diffrn_reflns_theta_max 24.00
_diffrn_reflns_theta_min 0.71
_diffrn_source 'fine-focus sealed tube'
_exptl_absorpt_coefficient_mu 0.894
_exptl_absorpt_correction_T_max 0.7454
_exptl_absorpt_correction_T_min 0.6413
_exptl_absorpt_correction_type multi-scan
_exptl_absorpt_process_details twinabs
_exptl_crystal_colour orange
_exptl_crystal_colour_primary orange
_exptl_crystal_density_diffrn 1.239
_exptl_crystal_density_method 'not measured'
_exptl_crystal_description plate
_exptl_crystal_F_000 1522
_exptl_crystal_size_max 0.1
_exptl_crystal_size_mid 0.1
_exptl_crystal_size_min 0.03
_refine_diff_density_max 0.951
_refine_diff_density_min -1.465
_refine_diff_density_rms 0.104
_refine_ls_extinction_method none
_refine_ls_goodness_of_fit_ref 1.071
_refine_ls_hydrogen_treatment constr
_refine_ls_matrix_type full
_refine_ls_number_parameters 873
_refine_ls_number_reflns 24634
_refine_ls_number_restraints 0
_refine_ls_restrained_S_all 1.071
_refine_ls_R_factor_all 0.1007
_refine_ls_R_factor_gt 0.0838
_refine_ls_shift/su_max 0.001
_refine_ls_shift/su_mean 0.000
_refine_ls_structure_factor_coef Fsqd
_refine_ls_weighting_details 'calc w=1/[\s^2^(Fo^2^)+(0.0667P)^2^+16.8595P] where P=(Fo^2^+2Fc^2^)/3'
_refine_ls_weighting_scheme calc
_refine_ls_wR_factor_gt 0.1970
_refine_ls_wR_factor_ref 0.2073
_reflns_number_gt 20729
_reflns_number_total 24634
_reflns_threshold_expression >2sigma(I)
_cod_data_source_file ja0c01283_si_004.cif
_cod_data_source_block twin5
_cod_depositor_comments 'Adding full bibliography for 4134378--4134383.cif.'
_cod_database_code 4134378
_exptl_absorpt_special_details
;
twinabs 2012/1 bruer AXS Madison WI, USA
;
_olex2_refinement_description
;
1. Twinned data refinement
 Scales: 0.5635(8)
 0.4365(8)
2. Fixed Uiso
 At 1.2 times of:
  All C(H) groups, All C(H,H) groups
 At 1.5 times of:
  All C(H,H,H) groups
3. Shared sites
{C85, C85A}
4. Uiso/Uaniso restraints and constraints
Uanis(C85) = Uanis(C85A)
Uanis(C58) = Uanis(C61)
Uanis(C60) = Uanis(C59) = Uanis(C63) = Uanis(C62)
5. Others
 Fixed Sof: C83(0.5) H83A(0.5) H83B(0.5) C84(0.5) H84A(0.5) H84B(0.5)
 C85A(0.5) H85A(0.5) H85B(0.5) H85C(0.5) C85(0.5) H85D(0.5) H85E(0.5) H85F(0.5)
6.a Ternary CH refined with riding coordinates:
 C3(H3), C17(H17), C20(H20), C36(H36), C39(H39), C44(H44), C58(H58), C61(H61),
 C77(H77), C80(H80)
6.b Secondary CH2 refined with riding coordinates:
 C83(H83A,H83B), C84(H84A,H84B)
6.c Me refined with everything fixed:
 C85A(H85A,H85B,H85C), C85(H85D,H85E,H85F)
6.d Aromatic/amide H refined with riding coordinates:
 C1(H1), C2(H2), C6(H6), C7(H7), C8(H8), C9(H9), C10(H10), C13(H13), C14(H14),
 C15(H15), C25(H25), C26(H26), C27(H27), C28(H28), C29(H29), C32(H32), C33(H33),
  C34(H34), C42(H42), C43(H43), C47(H47), C48(H48), C49(H49), C50(H50),
 C51(H51), C54(H54), C55(H55), C56(H56), C66(H66), C67(H67), C68(H68), C69(H69),
  C70(H70), C73(H73), C74(H74), C75(H75)
6.e Idealised Me refined as rotating group:
 C18(H18A,H18B,H18C), C19(H19A,H19B,H19C), C21(H21A,H21B,H21C), C22(H22A,H22B,
 H22C), C37(H37A,H37B,H37C), C38(H38A,H38B,H38C), C40(H40A,H40B,H40C), C41(H41A,
 H41B,H41C), C59(H59A,H59B,H59C), C60(H60A,H60B,H60C), C62(H62A,H62B,H62C),
 C63(H63A,H63B,H63C), C78(H78A,H78B,H78C), C79(H79A,H79B,H79C), C81(H81A,H81B,
 H81C), C82(H82A,H82B,H82C)
;
_olex2_submission_special_instructions 'No special instructions were received'

loop_
_space_group_symop_id
_space_group_symop_operation_xyz
1 'x, y, z'
2 '-x, -y, -z'

loop_
_atom_site_label
_atom_site_type_symbol
_atom_site_fract_x
_atom_site_fract_y
_atom_site_fract_z
_atom_site_U_iso_or_equiv
_atom_site_adp_type
_atom_site_occupancy
_atom_site_calc_flag
_atom_site_disorder_assembly
_atom_site_disorder_group
_atom_site_site_symmetry_order
_atom_site_refinement_flags_posn
_atom_site_refinement_flags_adp
_atom_site_refinement_flags_occupancy
Ge1 Ge 0.40313(6) 0.73084(4) 0.223528(16) 0.02623(14) Uani 1 d . . 1 . . .
Cl1 Cl 0.31806(16) 0.85690(9) 0.19373(4) 0.0407(3) Uani 1 d . . 1 . . .
N4 N 0.2748(4) 0.7355(2) 0.27904(11) 0.0190(8) Uani 1 d . . 1 . . .
N1 N 0.0813(4) 0.6813(2) 0.22288(11) 0.0196(8) Uani 1 d . . 1 . . .
N2 N 0.1317(4) 0.6670(2) 0.14863(11) 0.0189(8) Uani 1 d . . 1 . . .
N3 N 0.3526(4) 0.6328(2) 0.12591(12) 0.0199(8) Uani 1 d . . 1 . . .
C1 C -0.0559(5) 0.6842(3) 0.19183(14) 0.0214(10) Uani 1 d . . 1 . . .
H1 H -0.1538 0.6915 0.2007 0.026 Uiso 1 calc . . 1 R . .
C2 C -0.0251(5) 0.6749(3) 0.14828(15) 0.0212(10) Uani 1 d . . 1 . . .
H2 H -0.0983 0.6739 0.1211 0.025 Uiso 1 calc . . 1 R . .
C3 C 0.2027(5) 0.6584(3) 0.19640(14) 0.0204(9) Uani 1 d . . 1 . . .
H3 H 0.2155 0.5952 0.2002 0.025 Uiso 1 calc . . 1 R . .
C4 C 0.2177(5) 0.6540(3) 0.11315(14) 0.0193(9) Uani 1 d . . 1 . . .
C5 C 0.1452(5) 0.6695(3) 0.06499(14) 0.0176(9) Uani 1 d . . 1 . . .
C6 C 0.0851(5) 0.7472(3) 0.05558(15) 0.0261(11) Uani 1 d . . 1 . . .
H6 H 0.0851 0.7900 0.0803 0.031 Uiso 1 calc . . 1 R . .
C7 C 0.0248(6) 0.7637(4) 0.01065(17) 0.0340(12) Uani 1 d . . 1 . . .
H7 H -0.0158 0.8175 0.0046 0.041 Uiso 1 calc . . 1 R . .
C8 C 0.0246(6) 0.7014(4) -0.02513(16) 0.0377(13) Uani 1 d . . 1 . . .
H8 H -0.0161 0.7123 -0.0560 0.045 Uiso 1 calc . . 1 R . .
C9 C 0.0831(6) 0.6235(4) -0.01632(16) 0.0363(13) Uani 1 d . . 1 . . .
H9 H 0.0813 0.5809 -0.0413 0.044 Uiso 1 calc . . 1 R . .
C10 C 0.1449(5) 0.6058(3) 0.02855(15) 0.0265(11) Uani 1 d . . 1 . . .
H10 H 0.1858 0.5520 0.0343 0.032 Uiso 1 calc . . 1 R . .
C11 C 0.4600(5) 0.6196(3) 0.09463(14) 0.0205(10) Uani 1 d . . 1 . . .
C12 C 0.4980(5) 0.5324(3) 0.08861(14) 0.0222(10) Uani 1 d . . 1 . . .
C13 C 0.6119(5) 0.5181(3) 0.06106(16) 0.0271(11) Uani 1 d . . 1 . . .
H13 H 0.6381 0.4603 0.0562 0.033 Uiso 1 calc . . 1 R . .
C14 C 0.6871(5) 0.5858(3) 0.04085(16) 0.0285(11) Uani 1 d . . 1 . . .
H14 H 0.7645 0.5745 0.0223 0.034 Uiso 1 calc . . 1 R . .
C15 C 0.6504(5) 0.6706(3) 0.04744(15) 0.0271(11) Uani 1 d . . 1 . . .
H15 H 0.7041 0.7170 0.0335 0.032 Uiso 1 calc . . 1 R . .
C16 C 0.5360(5) 0.6894(3) 0.07424(14) 0.0203(10) Uani 1 d . . 1 . . .
C17 C 0.5060(5) 0.7841(3) 0.08288(15) 0.0220(10) Uani 1 d . . 1 . . .
H17 H 0.4140 0.7839 0.0996 0.026 Uiso 1 calc . . 1 R . .
C18 C 0.6442(6) 0.8347(3) 0.11477(18) 0.0378(13) Uani 1 d . . 1 . . .
H18A H 0.6612 0.8059 0.1442 0.057 Uiso 1 calc . . 1 GR . .
H18B H 0.6230 0.8951 0.1212 0.057 Uiso 1 calc . . 1 GR . .
H18C H 0.7362 0.8352 0.0992 0.057 Uiso 1 calc . . 1 GR . .
C19 C 0.4715(6) 0.8294(3) 0.03721(16) 0.0335(12) Uani 1 d . . 1 . . .
H19A H 0.5647 0.8374 0.0222 0.050 Uiso 1 calc . . 1 GR . .
H19B H 0.4376 0.8868 0.0440 0.050 Uiso 1 calc . . 1 GR . .
H19C H 0.3903 0.7931 0.0163 0.050 Uiso 1 calc . . 1 GR . .
C20 C 0.4194(6) 0.4597(3) 0.11329(16) 0.0301(11) Uani 1 d . . 1 . . .
H20 H 0.3103 0.4714 0.1133 0.036 Uiso 1 calc . . 1 R . .
C21 C 0.4927(7) 0.4606(4) 0.16386(18) 0.0466(15) Uani 1 d . . 1 . . .
H21A H 0.4349 0.4163 0.1799 0.070 Uiso 1 calc . . 1 GR . .
H21B H 0.4912 0.5187 0.1792 0.070 Uiso 1 calc . . 1 GR . .
H21C H 0.5992 0.4475 0.1650 0.070 Uiso 1 calc . . 1 GR . .
C22 C 0.4169(7) 0.3695(3) 0.08901(19) 0.0430(14) Uani 1 d . . 1 . . .
H22A H 0.5226 0.3559 0.0885 0.064 Uiso 1 calc . . 1 GR . .
H22B H 0.3647 0.3690 0.0570 0.064 Uiso 1 calc . . 1 GR . .
H22C H 0.3620 0.3254 0.1059 0.064 Uiso 1 calc . . 1 GR . .
C23 C 0.1254(5) 0.7162(3) 0.26643(14) 0.0188(9) Uani 1 d . . 1 . . .
C24 C 0.0067(5) 0.7244(3) 0.29747(14) 0.0232(10) Uani 1 d . . 1 . . .
C25 C -0.1006(5) 0.6534(4) 0.30147(17) 0.0346(12) Uani 1 d . . 1 . . .
H25 H -0.1011 0.6001 0.2834 0.042 Uiso 1 calc . . 1 R . .
C26 C -0.2076(6) 0.6608(4) 0.3322(2) 0.0477(15) Uani 1 d . . 1 . . .
H26 H -0.2789 0.6117 0.3360 0.057 Uiso 1 calc . . 1 R . .
C27 C -0.2104(7) 0.7382(5) 0.3568(2) 0.0570(19) Uani 1 d . . 1 . . .
H27 H -0.2861 0.7431 0.3769 0.068 Uiso 1 calc . . 1 R . .
C28 C -0.1060(7) 0.8087(4) 0.35306(19) 0.0503(17) Uani 1 d . . 1 . . .
H28 H -0.1096 0.8622 0.3705 0.060 Uiso 1 calc . . 1 R . .
C29 C 0.0057(6) 0.8027(3) 0.32387(16) 0.0319(12) Uani 1 d . . 1 . . .
H29 H 0.0802 0.8513 0.3219 0.038 Uiso 1 calc . . 1 R . .
C30 C 0.3387(5) 0.7439(3) 0.32755(14) 0.0194(9) Uani 1 d . . 1 . . .
C31 C 0.3993(5) 0.8262(3) 0.34919(15) 0.0248(10) Uani 1 d . . 1 . . .
C32 C 0.4616(5) 0.8305(3) 0.39611(16) 0.0296(11) Uani 1 d . . 1 . . .
H32 H 0.5025 0.8858 0.4114 0.036 Uiso 1 calc . . 1 R . .
C33 C 0.4649(5) 0.7563(3) 0.42069(15) 0.0289(11) Uani 1 d . . 1 . . .
H33 H 0.5062 0.7607 0.4528 0.035 Uiso 1 calc . . 1 R . .
C34 C 0.4083(5) 0.6756(3) 0.39887(15) 0.0283(11) Uani 1 d . . 1 . . .
H34 H 0.4136 0.6247 0.4160 0.034 Uiso 1 calc . . 1 R . .
C35 C 0.3434(5) 0.6671(3) 0.35222(14) 0.0201(10) Uani 1 d . . 1 . . .
C36 C 0.2782(5) 0.5765(3) 0.32957(16) 0.0274(11) Uani 1 d . . 1 . . .
H36 H 0.2123 0.5853 0.2997 0.033 Uiso 1 calc . . 1 R . .
C37 C 0.1769(6) 0.5250(3) 0.36044(18) 0.0407(13) Uani 1 d . . 1 . . .
H37A H 0.2402 0.5123 0.3892 0.061 Uiso 1 calc . . 1 GR . .
H37B H 0.1297 0.4698 0.3436 0.061 Uiso 1 calc . . 1 GR . .
H37C H 0.0963 0.5600 0.3682 0.061 Uiso 1 calc . . 1 GR . .
C38 C 0.4085(6) 0.5248(3) 0.31758(19) 0.0389(13) Uani 1 d . . 1 . . .
H38A H 0.4645 0.5562 0.2953 0.058 Uiso 1 calc . . 1 GR . .
H38B H 0.3652 0.4665 0.3038 0.058 Uiso 1 calc . . 1 GR . .
H38C H 0.4789 0.5188 0.3460 0.058 Uiso 1 calc . . 1 GR . .
C39 C 0.4007(6) 0.9086(3) 0.32309(19) 0.0403(13) Uani 1 d . . 1 . . .
H39 H 0.3226 0.8965 0.2946 0.048 Uiso 1 calc . . 1 R . .
C40 C 0.3558(8) 0.9872(4) 0.3516(2) 0.061(2) Uani 1 d . . 1 . . .
H40A H 0.2558 0.9710 0.3618 0.091 Uiso 1 calc . . 1 GR . .
H40B H 0.3495 1.0374 0.3321 0.091 Uiso 1 calc . . 1 GR . .
H40C H 0.4336 1.0029 0.3789 0.091 Uiso 1 calc . . 1 GR . .
C41 C 0.5581(7) 0.9332(4) 0.3067(2) 0.0555(17) Uani 1 d . . 1 . . .
H41A H 0.6357 0.9508 0.3339 0.083 Uiso 1 calc . . 1 GR . .
H41B H 0.5511 0.9821 0.2863 0.083 Uiso 1 calc . . 1 GR . .
H41C H 0.5873 0.8825 0.2896 0.083 Uiso 1 calc . . 1 GR . .
Ge2 Ge 0.15306(7) 0.72563(4) 0.692026(19) 0.03896(16) Uani 1 d . . 1 . . .
Cl2 Cl 0.27979(19) 0.60565(10) 0.70826(6) 0.0542(4) Uani 1 d . . 1 . . .
N5 N 0.4280(4) 0.8212(3) 0.73936(12) 0.0239(8) Uani 1 d . . 1 . . .
N6 N 0.4761(4) 0.7812(2) 0.66660(12) 0.0224(8) Uani 1 d . . 1 . . .
N7 N 0.3080(4) 0.7713(3) 0.60116(12) 0.0237(9) Uani 1 d . . 1 . . .
N8 N 0.1960(4) 0.7832(2) 0.76122(11) 0.0200(8) Uani 1 d . . 1 . . .
C42 C 0.5880(5) 0.8181(3) 0.74019(15) 0.0245(10) Uani 1 d . . 1 . . .
H42 H 0.6638 0.8305 0.7669 0.029 Uiso 1 calc . . 1 R . .
C43 C 0.6146(5) 0.7951(3) 0.69737(15) 0.0266(11) Uani 1 d . . 1 . . .
H43 H 0.7133 0.7890 0.6888 0.032 Uiso 1 calc . . 1 R . .
C44 C 0.3494(5) 0.8033(3) 0.69134(15) 0.0255(10) Uani 1 d . . 1 . . .
H44 H 0.3204 0.8606 0.6802 0.031 Uiso 1 calc . . 1 R . .
C45 C 0.4473(5) 0.7689(3) 0.61875(14) 0.0207(10) Uani 1 d . . 1 . . .
C46 C 0.5819(5) 0.7547(3) 0.59371(14) 0.0196(9) Uani 1 d . . 1 . . .
C47 C 0.6726(6) 0.6892(3) 0.60594(17) 0.0336(12) Uani 1 d . . 1 . . .
H47 H 0.6522 0.6541 0.6310 0.040 Uiso 1 calc . . 1 R . .
C48 C 0.7943(6) 0.6748(4) 0.58138(19) 0.0392(13) Uani 1 d . . 1 . . .
H48 H 0.8564 0.6295 0.5895 0.047 Uiso 1 calc . . 1 R . .
C49 C 0.8238(6) 0.7266(4) 0.54523(17) 0.0375(13) Uani 1 d . . 1 . . .
H49 H 0.9066 0.7170 0.5285 0.045 Uiso 1 calc . . 1 R . .
C50 C 0.7351(6) 0.7912(4) 0.53345(17) 0.0398(13) Uani 1 d . . 1 . . .
H50 H 0.7566 0.8267 0.5087 0.048 Uiso 1 calc . . 1 R . .
C51 C 0.6121(5) 0.8056(3) 0.55754(16) 0.0296(11) Uani 1 d . . 1 . . .
H51 H 0.5496 0.8504 0.5489 0.035 Uiso 1 calc . . 1 R . .
C52 C 0.2561(5) 0.7538(3) 0.55259(15) 0.0244(10) Uani 1 d . . 1 . . .
C53 C 0.2319(5) 0.6680(3) 0.53224(15) 0.0276(11) Uani 1 d . . 1 . . .
C54 C 0.1613(5) 0.6556(4) 0.48603(16) 0.0323(12) Uani 1 d . . 1 . . .
H54 H 0.1447 0.5979 0.4716 0.039 Uiso 1 calc . . 1 R . .
C55 C 0.1155(6) 0.7223(4) 0.46101(17) 0.0403(14) Uani 1 d . . 1 . . .
H55 H 0.0663 0.7111 0.4298 0.048 Uiso 1 calc . . 1 R . .
C56 C 0.1406(5) 0.8077(4) 0.48111(17) 0.0374(13) Uani 1 d . . 1 . . .
H56 H 0.1086 0.8547 0.4635 0.045 Uiso 1 calc . . 1 R . .
C57 C 0.2121(6) 0.8244(3) 0.52677(18) 0.0369(13) Uani 1 d . . 1 . . .
C58 C 0.2359(6) 0.9161(3) 0.5506(2) 0.0433(10) Uani 1 d . . 1 . . .
H58 H 0.3332 0.9206 0.5730 0.052 Uiso 1 calc . . 1 R . .
C59 C 0.1052(10) 0.9312(5) 0.5792(3) 0.0938(14) Uani 1 d . . 1 . . .
H59A H 0.1256 0.9896 0.5953 0.141 Uiso 1 calc . . 1 GR . .
H59B H 0.0991 0.8867 0.6022 0.141 Uiso 1 calc . . 1 GR . .
H59C H 0.0076 0.9267 0.5583 0.141 Uiso 1 calc . . 1 GR . .
C60 C 0.2531(10) 0.9892(5) 0.5178(3) 0.0938(14) Uani 1 d . . 1 . . .
H60A H 0.1549 0.9916 0.4980 0.141 Uiso 1 calc . . 1 GR . .
H60B H 0.3320 0.9780 0.4982 0.141 Uiso 1 calc . . 1 GR . .
H60C H 0.2834 1.0453 0.5360 0.141 Uiso 1 calc . . 1 GR . .
C61 C 0.2770(6) 0.5907(3) 0.5596(2) 0.0433(10) Uani 1 d . . 1 . . .
H61 H 0.3470 0.6156 0.5883 0.052 Uiso 1 calc . . 1 R . .
C62 C 0.1406(10) 0.5419(5) 0.5756(3) 0.0938(14) Uani 1 d . . 1 . . .
H62A H 0.0994 0.5796 0.5980 0.141 Uiso 1 calc . . 1 GR . .
H62B H 0.1710 0.4894 0.5906 0.141 Uiso 1 calc . . 1 GR . .
H62C H 0.0616 0.5245 0.5487 0.141 Uiso 1 calc . . 1 GR . .
C63 C 0.3671(10) 0.5318(5) 0.5331(3) 0.0938(14) Uani 1 d . . 1 . . .
H63A H 0.4074 0.4884 0.5537 0.141 Uiso 1 calc . . 1 GR . .
H63B H 0.4527 0.5673 0.5222 0.141 Uiso 1 calc . . 1 GR . .
H63C H 0.2995 0.5016 0.5063 0.141 Uiso 1 calc . . 1 GR . .
C64 C 0.3398(5) 0.8160(3) 0.77376(14) 0.0210(10) Uani 1 d . . 1 . . .
C65 C 0.4106(5) 0.8504(3) 0.82159(14) 0.0186(9) Uani 1 d . . 1 . . .
C66 C 0.3833(5) 0.8023(3) 0.85981(15) 0.0231(10) Uani 1 d . . 1 . . .
H66 H 0.3216 0.7473 0.8554 0.028 Uiso 1 calc . . 1 R . .
C67 C 0.4470(6) 0.8355(3) 0.90435(15) 0.0277(11) Uani 1 d . . 1 . . .
H67 H 0.4294 0.8027 0.9305 0.033 Uiso 1 calc . . 1 R . .
C68 C 0.5356(6) 0.9156(3) 0.91090(16) 0.0319(12) Uani 1 d . . 1 . . .
H68 H 0.5783 0.9381 0.9415 0.038 Uiso 1 calc . . 1 R . .
C69 C 0.5623(5) 0.9634(3) 0.87298(16) 0.0276(11) Uani 1 d . . 1 . . .
H69 H 0.6240 1.0185 0.8776 0.033 Uiso 1 calc . . 1 R . .
C70 C 0.4997(5) 0.9313(3) 0.82847(15) 0.0254(10) Uani 1 d . . 1 . . .
H70 H 0.5176 0.9646 0.8025 0.031 Uiso 1 calc . . 1 R . .
C71 C 0.0806(5) 0.7972(3) 0.79043(14) 0.0200(9) Uani 1 d . . 1 . . .
C72 C 0.0134(5) 0.7260(3) 0.81194(14) 0.0214(10) Uani 1 d . . 1 . . .
C73 C -0.1010(5) 0.7412(3) 0.83951(15) 0.0266(11) Uani 1 d . . 1 . . .
H73 H -0.1495 0.6936 0.8539 0.032 Uiso 1 calc . . 1 R . .
C74 C -0.1449(5) 0.8240(3) 0.84629(16) 0.0294(11) Uani 1 d . . 1 . . .
H74 H -0.2198 0.8334 0.8661 0.035 Uiso 1 calc . . 1 R . .
C75 C -0.0800(5) 0.8926(3) 0.82437(16) 0.0297(11) Uani 1 d . . 1 . . .
H75 H -0.1123 0.9490 0.8288 0.036 Uiso 1 calc . . 1 R . .
C76 C 0.0327(5) 0.8818(3) 0.79567(15) 0.0254(10) Uani 1 d . . 1 . . .
C77 C 0.0959(5) 0.9574(3) 0.76883(17) 0.0291(11) Uani 1 d . . 1 . . .
H77 H 0.2059 0.9509 0.7664 0.035 Uiso 1 calc . . 1 R . .
C78 C 0.0890(8) 1.0477(4) 0.7919(2) 0.0550(16) Uani 1 d . . 1 . . .
H78A H -0.0185 1.0584 0.7913 0.082 Uiso 1 calc . . 1 GR . .
H78B H 0.1423 1.0925 0.7750 0.082 Uiso 1 calc . . 1 GR . .
H78C H 0.1389 1.0504 0.8243 0.082 Uiso 1 calc . . 1 GR . .
C79 C 0.0076(6) 0.9517(4) 0.71927(18) 0.0420(13) Uani 1 d . . 1 . . .
H79A H -0.0989 0.9627 0.7207 0.063 Uiso 1 calc . . 1 GR . .
H79B H 0.0090 0.8930 0.7046 0.063 Uiso 1 calc . . 1 GR . .
H79C H 0.0565 0.9957 0.7009 0.063 Uiso 1 calc . . 1 GR . .
C80 C 0.0575(6) 0.6336(3) 0.80456(16) 0.0290(11) Uani 1 d . . 1 . . .
H80 H 0.1597 0.6382 0.7931 0.035 Uiso 1 calc . . 1 R . .
C81 C -0.0607(6) 0.5818(4) 0.7673(2) 0.0461(14) Uani 1 d . . 1 . . .
H81A H -0.1624 0.5785 0.7775 0.069 Uiso 1 calc . . 1 GR . .
H81B H -0.0324 0.5224 0.7624 0.069 Uiso 1 calc . . 1 GR . .
H81C H -0.0631 0.6112 0.7380 0.069 Uiso 1 calc . . 1 GR . .
C82 C 0.0699(6) 0.5842(3) 0.84913(19) 0.0405(13) Uani 1 d . . 1 . . .
H82A H 0.1417 0.6189 0.8736 0.061 Uiso 1 calc . . 1 GR . .
H82B H 0.1074 0.5276 0.8430 0.061 Uiso 1 calc . . 1 GR . .
H82C H -0.0315 0.5745 0.8594 0.061 Uiso 1 calc . . 1 GR . .
O1 O 0.0000 1.0000 1.0000 0.0430(13) Uani 1 d . . 2 S T P
C83 C -0.1300(13) 1.0051(7) 1.0129(4) 0.041(3) Uani 0.50 d . 1 1 . . .
H83A H -0.1903 0.9468 1.0060 0.050 Uiso 0.50 calc . 1 1 R . .
H83B H -0.1826 1.0464 0.9930 0.050 Uiso 0.50 calc . 1 1 R . .
C84 C 0.0086(14) 0.9784(8) 0.9504(4) 0.045(3) Uani 0.50 d . 2 1 . . .
H84A H -0.0612 0.9240 0.9407 0.054 Uiso 0.50 calc . 2 1 R . .
H84B H -0.0326 1.0258 0.9323 0.054 Uiso 0.50 calc . 2 1 R . .
C85A C 0.1389(11) 0.9675(5) 0.9383(3) 0.081(2) Uani 0.50 d . 2 1 . . .
H85A H 0.1316 0.9663 0.9043 0.121 Uiso 0.50 calc A 2 1 . . .
H85B H 0.1703 0.9119 0.9492 0.121 Uiso 0.50 calc B 2 1 . . .
H85C H 0.2150 1.0159 0.9522 0.121 Uiso 0.50 calc C 2 1 . . .
C85 C 0.1389(11) 0.9675(5) 0.9383(3) 0.081(2) Uani 0.50 d . 1 1 . . .
H85D H 0.2317 0.9385 0.9368 0.121 Uiso 0.50 calc D 1 1 . . .
H85E H 0.1427 1.0191 0.9198 0.121 Uiso 0.50 calc E 1 1 . . .
H85F H 0.0481 0.9266 0.9260 0.121 Uiso 0.50 calc F 1 1 . . .

loop_
_atom_site_aniso_label
_atom_site_aniso_U_11
_atom_site_aniso_U_22
_atom_site_aniso_U_33
_atom_site_aniso_U_23
_atom_site_aniso_U_13
_atom_site_aniso_U_12
Ge1 0.0163(3) 0.0389(3) 0.0234(3) 0.0052(2) 0.00483(18) -0.0015(2)
Cl1 0.0529(8) 0.0323(7) 0.0357(7) 0.0106(5) 0.0070(6) -0.0052(6)
N4 0.020(2) 0.017(2) 0.0190(19) 0.0022(14) 0.0043(14) -0.0023(15)
N1 0.0131(19) 0.029(2) 0.0173(19) -0.0016(15) 0.0054(14) 0.0009(15)
N2 0.0141(19) 0.027(2) 0.0160(18) -0.0028(15) 0.0012(14) 0.0062(15)
N3 0.017(2) 0.024(2) 0.0201(19) 0.0030(15) 0.0061(14) 0.0059(16)
C1 0.017(2) 0.026(3) 0.020(2) -0.0011(18) 0.0028(17) 0.0010(18)
C2 0.017(2) 0.021(3) 0.024(2) -0.0053(18) -0.0016(17) 0.0047(18)
C3 0.022(2) 0.022(2) 0.018(2) -0.0015(17) 0.0035(17) 0.0059(18)
C4 0.024(3) 0.020(2) 0.014(2) -0.0043(17) 0.0050(17) 0.0012(19)
C5 0.012(2) 0.024(3) 0.017(2) 0.0016(17) 0.0025(16) 0.0028(18)
C6 0.024(3) 0.034(3) 0.023(2) 0.004(2) 0.0088(19) 0.006(2)
C7 0.029(3) 0.043(3) 0.034(3) 0.016(2) 0.009(2) 0.011(2)
C8 0.029(3) 0.063(4) 0.021(3) 0.010(2) 0.000(2) 0.006(3)
C9 0.031(3) 0.060(4) 0.017(2) -0.007(2) 0.003(2) 0.005(3)
C10 0.022(3) 0.034(3) 0.023(2) -0.002(2) 0.0044(18) 0.005(2)
C11 0.018(2) 0.031(3) 0.014(2) -0.0006(18) 0.0023(17) 0.0099(19)
C12 0.019(2) 0.028(3) 0.021(2) -0.0003(18) 0.0022(17) 0.0071(19)
C13 0.024(3) 0.027(3) 0.033(3) -0.001(2) 0.008(2) 0.010(2)
C14 0.021(3) 0.037(3) 0.031(3) -0.003(2) 0.0124(19) 0.009(2)
C15 0.025(3) 0.034(3) 0.022(2) 0.001(2) 0.0035(19) 0.000(2)
C16 0.019(2) 0.024(3) 0.017(2) -0.0027(18) 0.0019(17) 0.0034(19)
C17 0.021(2) 0.023(3) 0.023(2) 0.0008(18) 0.0039(18) 0.0076(19)
C18 0.039(3) 0.024(3) 0.047(3) -0.007(2) -0.001(2) 0.003(2)
C19 0.038(3) 0.033(3) 0.032(3) 0.007(2) 0.008(2) 0.010(2)
C20 0.029(3) 0.031(3) 0.037(3) 0.008(2) 0.016(2) 0.017(2)
C21 0.050(4) 0.055(4) 0.041(3) 0.018(3) 0.015(3) 0.016(3)
C22 0.050(4) 0.033(3) 0.052(3) 0.011(2) 0.022(3) 0.008(3)
C23 0.021(2) 0.017(2) 0.019(2) 0.0020(17) 0.0045(17) 0.0005(18)
C24 0.019(2) 0.035(3) 0.017(2) 0.0034(19) 0.0031(17) 0.007(2)
C25 0.026(3) 0.046(3) 0.033(3) 0.002(2) 0.008(2) 0.001(2)
C26 0.026(3) 0.073(5) 0.049(3) 0.016(3) 0.017(2) 0.007(3)
C27 0.043(4) 0.104(6) 0.037(3) 0.016(3) 0.026(3) 0.036(4)
C28 0.052(4) 0.069(5) 0.036(3) -0.013(3) 0.006(3) 0.042(4)
C29 0.035(3) 0.036(3) 0.027(3) -0.004(2) 0.002(2) 0.015(2)
C30 0.015(2) 0.025(3) 0.018(2) -0.0022(18) 0.0044(17) 0.0015(18)
C31 0.018(2) 0.024(3) 0.030(3) -0.0033(19) -0.0009(18) 0.0022(19)
C32 0.030(3) 0.027(3) 0.029(3) -0.012(2) 0.000(2) 0.001(2)
C33 0.018(2) 0.048(3) 0.020(2) -0.007(2) 0.0047(18) 0.002(2)
C34 0.030(3) 0.037(3) 0.021(2) 0.006(2) 0.0096(19) 0.005(2)
C35 0.018(2) 0.027(3) 0.017(2) -0.0016(18) 0.0091(17) 0.0023(19)
C36 0.029(3) 0.025(3) 0.026(2) 0.0025(19) 0.0018(19) -0.002(2)
C37 0.047(3) 0.035(3) 0.038(3) 0.006(2) 0.011(2) -0.011(3)
C38 0.040(3) 0.029(3) 0.046(3) -0.005(2) 0.003(2) 0.004(2)
C39 0.039(3) 0.032(3) 0.043(3) 0.004(2) -0.015(2) -0.001(2)
C40 0.070(4) 0.020(3) 0.080(5) -0.012(3) -0.033(4) 0.013(3)
C41 0.051(4) 0.047(4) 0.059(4) 0.017(3) -0.013(3) -0.020(3)
Ge2 0.0327(3) 0.0437(4) 0.0376(3) -0.0074(2) 0.0026(2) -0.0009(3)
Cl2 0.0623(10) 0.0391(9) 0.0647(10) -0.0023(7) 0.0202(8) 0.0106(7)
N5 0.020(2) 0.035(2) 0.0165(19) 0.0028(16) 0.0008(15) 0.0029(16)
N6 0.017(2) 0.033(2) 0.0168(19) 0.0000(15) 0.0028(14) 0.0025(16)
N7 0.019(2) 0.031(2) 0.021(2) -0.0002(16) 0.0008(15) 0.0075(17)
N8 0.019(2) 0.024(2) 0.0167(18) -0.0024(15) 0.0021(14) 0.0010(15)
C42 0.016(2) 0.038(3) 0.018(2) 0.0026(19) -0.0014(17) 0.001(2)
C43 0.015(2) 0.039(3) 0.024(2) -0.002(2) -0.0034(18) 0.000(2)
C44 0.020(2) 0.037(3) 0.020(2) 0.0019(19) 0.0009(18) 0.003(2)
C45 0.022(3) 0.019(2) 0.020(2) 0.0016(17) 0.0027(18) 0.0009(18)
C46 0.021(2) 0.020(2) 0.017(2) -0.0006(17) 0.0020(17) 0.0003(18)
C47 0.034(3) 0.035(3) 0.035(3) 0.013(2) 0.013(2) 0.006(2)
C48 0.032(3) 0.040(3) 0.051(3) 0.009(3) 0.017(2) 0.014(2)
C49 0.034(3) 0.049(4) 0.033(3) 0.003(2) 0.018(2) 0.004(3)
C50 0.032(3) 0.057(4) 0.031(3) 0.018(2) 0.007(2) -0.002(3)
C51 0.030(3) 0.028(3) 0.030(3) 0.003(2) 0.001(2) 0.000(2)
C52 0.017(2) 0.034(3) 0.021(2) 0.002(2) 0.0005(18) 0.002(2)
C53 0.024(3) 0.036(3) 0.024(2) 0.001(2) 0.0091(19) 0.002(2)
C54 0.027(3) 0.045(3) 0.025(3) -0.009(2) 0.009(2) 0.003(2)
C55 0.024(3) 0.078(5) 0.019(3) 0.000(3) 0.003(2) 0.004(3)
C56 0.024(3) 0.056(4) 0.030(3) 0.019(3) -0.006(2) -0.005(2)
C57 0.031(3) 0.037(3) 0.038(3) 0.007(2) -0.010(2) -0.001(2)
C58 0.041(2) 0.028(2) 0.055(3) -0.0008(17) -0.0138(18) 0.0030(17)
C59 0.103(3) 0.060(3) 0.108(3) 0.005(2) -0.030(3) 0.018(2)
C60 0.103(3) 0.060(3) 0.108(3) 0.005(2) -0.030(3) 0.018(2)
C61 0.041(2) 0.028(2) 0.055(3) -0.0008(17) -0.0138(18) 0.0030(17)
C62 0.103(3) 0.060(3) 0.108(3) 0.005(2) -0.030(3) 0.018(2)
C63 0.103(3) 0.060(3) 0.108(3) 0.005(2) -0.030(3) 0.018(2)
C64 0.027(3) 0.017(2) 0.020(2) 0.0008(17) 0.0014(18) 0.0090(19)
C65 0.014(2) 0.020(2) 0.022(2) -0.0008(18) 0.0031(17) 0.0072(18)
C66 0.025(3) 0.020(3) 0.024(2) -0.0014(18) 0.0017(18) 0.0070(19)
C67 0.040(3) 0.026(3) 0.020(2) 0.0048(19) 0.004(2) 0.013(2)
C68 0.039(3) 0.033(3) 0.022(3) -0.008(2) -0.003(2) 0.013(2)
C69 0.025(3) 0.020(3) 0.035(3) -0.010(2) -0.002(2) 0.005(2)
C70 0.024(3) 0.028(3) 0.026(2) 0.0051(19) 0.0059(19) 0.006(2)
C71 0.012(2) 0.028(3) 0.019(2) -0.0026(18) -0.0008(16) 0.0020(18)
C72 0.018(2) 0.025(3) 0.020(2) -0.0015(18) -0.0016(17) 0.0016(18)
C73 0.021(2) 0.039(3) 0.020(2) 0.001(2) 0.0042(18) -0.002(2)
C74 0.025(3) 0.039(3) 0.024(2) -0.007(2) 0.0017(19) 0.008(2)
C75 0.020(3) 0.032(3) 0.035(3) -0.008(2) -0.007(2) 0.010(2)
C76 0.015(2) 0.030(3) 0.028(2) 0.000(2) -0.0078(18) 0.0020(19)
C77 0.019(2) 0.023(3) 0.043(3) 0.001(2) -0.002(2) 0.0035(19)
C78 0.073(4) 0.030(3) 0.058(4) -0.005(3) 0.005(3) -0.006(3)
C79 0.048(3) 0.033(3) 0.043(3) 0.012(2) 0.000(3) 0.001(3)
C80 0.032(3) 0.028(3) 0.028(3) -0.003(2) 0.010(2) 0.001(2)
C81 0.044(3) 0.034(3) 0.057(4) -0.012(3) 0.006(3) -0.001(3)
C82 0.046(3) 0.031(3) 0.050(3) 0.013(2) 0.019(3) 0.009(2)
O1 0.052(4) 0.043(3) 0.031(3) -0.002(2) -0.001(3) 0.004(3)
C83 0.041(7) 0.032(7) 0.048(7) 0.004(5) -0.001(5) -0.002(5)
C84 0.058(8) 0.035(7) 0.038(6) 0.001(5) -0.006(6) 0.002(6)
C85A 0.129(8) 0.060(5) 0.057(5) -0.002(4) 0.038(5) -0.008(5)
C85 0.129(8) 0.060(5) 0.057(5) -0.002(4) 0.038(5) -0.008(5)

loop_
_atom_type_symbol
_atom_type_description
_atom_type_scat_dispersion_real
_atom_type_scat_dispersion_imag
_atom_type_scat_source
C C 0.0033 0.0016 'International Tables Vol C Tables 4.2.6.8 and 6.1.1.4'
H H 0.0000 0.0000 'International Tables Vol C Tables 4.2.6.8 and 6.1.1.4'
Cl Cl 0.1484 0.1585 'International Tables Vol C Tables 4.2.6.8 and 6.1.1.4'
Ge Ge 0.1547 1.8001 'International Tables Vol C Tables 4.2.6.8 and 6.1.1.4'
N N 0.0061 0.0033 'International Tables Vol C Tables 4.2.6.8 and 6.1.1.4'
O O 0.0106 0.0060 'International Tables Vol C Tables 4.2.6.8 and 6.1.1.4'

loop_
_geom_angle_atom_site_label_1
_geom_angle_atom_site_label_2
_geom_angle_atom_site_label_3
_geom_angle
_geom_angle_site_symmetry_1
_geom_angle_site_symmetry_3
_geom_angle_publ_flag
N4 Ge1 Cl1 93.26(10) . . ?
C3 Ge1 Cl1 91.48(13) . . ?
C3 Ge1 N4 77.88(15) . . ?
C23 N4 Ge1 113.8(3) . . ?
C23 N4 C30 120.6(3) . . ?
C30 N4 Ge1 124.9(3) . . ?
C1 N1 C3 109.3(3) . . ?
C23 N1 C1 131.1(4) . . ?
C23 N1 C3 116.9(3) . . ?
C2 N2 C3 109.4(3) . . ?
C4 N2 C2 131.8(4) . . ?
C4 N2 C3 118.0(3) . . ?
C4 N3 C11 123.6(3) . . ?
N1 C1 H1 125.6 . . ?
C2 C1 N1 108.7(4) . . ?
C2 C1 H1 125.6 . . ?
N2 C2 H2 125.1 . . ?
C1 C2 N2 109.8(4) . . ?
C1 C2 H2 125.1 . . ?
Ge1 C3 H3 108.1 . . ?
N1 C3 Ge1 109.0(3) . . ?
N1 C3 H3 108.1 . . ?
N2 C3 Ge1 121.4(3) . . ?
N2 C3 N1 101.3(3) . . ?
N2 C3 H3 108.1 . . ?
N2 C4 C5 116.5(4) . . ?
N3 C4 N2 115.3(4) . . ?
N3 C4 C5 128.1(4) . . ?
C6 C5 C4 120.9(4) . . ?
C6 C5 C10 119.6(4) . . ?
C10 C5 C4 119.4(4) . . ?
C5 C6 H6 119.4 . . ?
C5 C6 C7 121.2(4) . . ?
C7 C6 H6 119.4 . . ?
C6 C7 H7 120.4 . . ?
C8 C7 C6 119.3(5) . . ?
C8 C7 H7 120.4 . . ?
C7 C8 H8 119.9 . . ?
C9 C8 C7 120.3(4) . . ?
C9 C8 H8 119.9 . . ?
C8 C9 H9 119.3 . . ?
C8 C9 C10 121.3(5) . . ?
C10 C9 H9 119.3 . . ?
C5 C10 H10 120.8 . . ?
C9 C10 C5 118.3(5) . . ?
C9 C10 H10 120.8 . . ?
N3 C11 C12 116.3(4) . . ?
C16 C11 N3 122.1(4) . . ?
C16 C11 C12 121.3(4) . . ?
C11 C12 C20 119.7(4) . . ?
C13 C12 C11 117.9(4) . . ?
C13 C12 C20 122.3(4) . . ?
C12 C13 H13 119.3 . . ?
C14 C13 C12 121.4(4) . . ?
C14 C13 H13 119.3 . . ?
C13 C14 H14 119.9 . . ?
C13 C14 C15 120.2(4) . . ?
C15 C14 H14 119.9 . . ?
C14 C15 H15 119.3 . . ?
C14 C15 C16 121.4(4) . . ?
C16 C15 H15 119.3 . . ?
C11 C16 C17 122.5(4) . . ?
C15 C16 C11 117.8(4) . . ?
C15 C16 C17 119.6(4) . . ?
C16 C17 H17 108.0 . . ?
C16 C17 C18 109.6(4) . . ?
C16 C17 C19 112.1(4) . . ?
C18 C17 H17 108.0 . . ?
C19 C17 H17 108.0 . . ?
C19 C17 C18 111.0(4) . . ?
C17 C18 H18A 109.5 . . ?
C17 C18 H18B 109.5 . . ?
C17 C18 H18C 109.5 . . ?
H18A C18 H18B 109.5 . . ?
H18A C18 H18C 109.5 . . ?
H18B C18 H18C 109.5 . . ?
C17 C19 H19A 109.5 . . ?
C17 C19 H19B 109.5 . . ?
C17 C19 H19C 109.5 . . ?
H19A C19 H19B 109.5 . . ?
H19A C19 H19C 109.5 . . ?
H19B C19 H19C 109.5 . . ?
C12 C20 H20 107.4 . . ?
C12 C20 C21 110.8(4) . . ?
C12 C20 C22 113.1(4) . . ?
C21 C20 H20 107.4 . . ?
C22 C20 H20 107.4 . . ?
C22 C20 C21 110.4(4) . . ?
C20 C21 H21A 109.5 . . ?
C20 C21 H21B 109.5 . . ?
C20 C21 H21C 109.5 . . ?
H21A C21 H21B 109.5 . . ?
H21A C21 H21C 109.5 . . ?
H21B C21 H21C 109.5 . . ?
C20 C22 H22A 109.5 . . ?
C20 C22 H22B 109.5 . . ?
C20 C22 H22C 109.5 . . ?
H22A C22 H22B 109.5 . . ?
H22A C22 H22C 109.5 . . ?
H22B C22 H22C 109.5 . . ?
N4 C23 N1 116.2(4) . . ?
N4 C23 C24 125.1(4) . . ?
N1 C23 C24 118.6(4) . . ?
C25 C24 C23 120.0(4) . . ?
C25 C24 C29 119.9(4) . . ?
C29 C24 C23 120.1(4) . . ?
C24 C25 H25 120.3 . . ?
C24 C25 C26 119.5(5) . . ?
C26 C25 H25 120.3 . . ?
C25 C26 H26 119.9 . . ?
C27 C26 C25 120.2(6) . . ?
C27 C26 H26 119.9 . . ?
C26 C27 H27 119.6 . . ?
C26 C27 C28 120.9(5) . . ?
C28 C27 H27 119.6 . . ?
C27 C28 H28 119.8 . . ?
C27 C28 C29 120.4(5) . . ?
C29 C28 H28 119.8 . . ?
C24 C29 H29 120.5 . . ?
C28 C29 C24 119.1(5) . . ?
C28 C29 H29 120.5 . . ?
C31 C30 N4 120.6(4) . . ?
C31 C30 C35 121.1(4) . . ?
C35 C30 N4 118.3(4) . . ?
C30 C31 C39 122.0(4) . . ?
C32 C31 C30 118.2(4) . . ?
C32 C31 C39 119.8(4) . . ?
C31 C32 H32 119.4 . . ?
C33 C32 C31 121.2(4) . . ?
C33 C32 H32 119.4 . . ?
C32 C33 H33 120.0 . . ?
C32 C33 C34 120.1(4) . . ?
C34 C33 H33 120.0 . . ?
C33 C34 H34 119.3 . . ?
C33 C34 C35 121.4(4) . . ?
C35 C34 H34 119.3 . . ?
C30 C35 C36 122.2(4) . . ?
C34 C35 C30 118.0(4) . . ?
C34 C35 C36 119.8(4) . . ?
C35 C36 H36 107.8 . . ?
C35 C36 C37 111.8(4) . . ?
C35 C36 C38 110.4(4) . . ?
C37 C36 H36 107.8 . . ?
C38 C36 H36 107.8 . . ?
C38 C36 C37 111.1(4) . . ?
C36 C37 H37A 109.5 . . ?
C36 C37 H37B 109.5 . . ?
C36 C37 H37C 109.5 . . ?
H37A C37 H37B 109.5 . . ?
H37A C37 H37C 109.5 . . ?
H37B C37 H37C 109.5 . . ?
C36 C38 H38A 109.5 . . ?
C36 C38 H38B 109.5 . . ?
C36 C38 H38C 109.5 . . ?
H38A C38 H38B 109.5 . . ?
H38A C38 H38C 109.5 . . ?
H38B C38 H38C 109.5 . . ?
C31 C39 H39 107.4 . . ?
C31 C39 C40 112.8(5) . . ?
C31 C39 C41 111.5(4) . . ?
C40 C39 H39 107.4 . . ?
C41 C39 H39 107.4 . . ?
C41 C39 C40 110.0(5) . . ?
C39 C40 H40A 109.5 . . ?
C39 C40 H40B 109.5 . . ?
C39 C40 H40C 109.5 . . ?
H40A C40 H40B 109.5 . . ?
H40A C40 H40C 109.5 . . ?
H40B C40 H40C 109.5 . . ?
C39 C41 H41A 109.5 . . ?
C39 C41 H41B 109.5 . . ?
C39 C41 H41C 109.5 . . ?
H41A C41 H41B 109.5 . . ?
H41A C41 H41C 109.5 . . ?
H41B C41 H41C 109.5 . . ?
N8 Ge2 Cl2 95.37(11) . . ?
C44 Ge2 Cl2 92.50(14) . . ?
C44 Ge2 N8 77.97(16) . . ?
C42 N5 C44 109.8(3) . . ?
C64 N5 C42 131.0(4) . . ?
C64 N5 C44 117.0(4) . . ?
C43 N6 C44 109.3(3) . . ?
C45 N6 C43 131.4(4) . . ?
C45 N6 C44 117.7(3) . . ?
C45 N7 C52 122.5(4) . . ?
C64 N8 Ge2 113.1(3) . . ?
C64 N8 C71 121.0(3) . . ?
C71 N8 Ge2 125.3(3) . . ?
N5 C42 H42 125.7 . . ?
C43 C42 N5 108.7(4) . . ?
C43 C42 H42 125.7 . . ?
N6 C43 H43 124.8 . . ?
C42 C43 N6 110.4(4) . . ?
C42 C43 H43 124.8 . . ?
Ge2 C44 H44 106.7 . . ?
N5 C44 Ge2 109.2(3) . . ?
N5 C44 H44 106.7 . . ?
N6 C44 Ge2 124.9(3) . . ?
N6 C44 N5 101.5(3) . . ?
N6 C44 H44 106.7 . . ?
N6 C45 C46 116.9(3) . . ?
N7 C45 N6 115.1(4) . . ?
N7 C45 C46 128.0(4) . . ?
C47 C46 C45 120.4(4) . . ?
C51 C46 C45 119.7(4) . . ?
C51 C46 C47 119.9(4) . . ?
C46 C47 H47 120.1 . . ?
C46 C47 C48 119.9(4) . . ?
C48 C47 H47 120.1 . . ?
C47 C48 H48 120.2 . . ?
C49 C48 C47 119.6(5) . . ?
C49 C48 H48 120.2 . . ?
C48 C49 H49 119.8 . . ?
C50 C49 C48 120.4(5) . . ?
C50 C49 H49 119.8 . . ?
C49 C50 H50 119.8 . . ?
C49 C50 C51 120.4(5) . . ?
C51 C50 H50 119.8 . . ?
C46 C51 C50 119.8(4) . . ?
C46 C51 H51 120.1 . . ?
C50 C51 H51 120.1 . . ?
C53 C52 N7 121.4(4) . . ?
C53 C52 C57 120.6(4) . . ?
C57 C52 N7 117.6(4) . . ?
C52 C53 C61 121.5(4) . . ?
C54 C53 C52 117.5(4) . . ?
C54 C53 C61 121.0(4) . . ?
C53 C54 H54 118.7 . . ?
C55 C54 C53 122.6(5) . . ?
C55 C54 H54 118.7 . . ?
C54 C55 H55 120.1 . . ?
C54 C55 C56 119.8(5) . . ?
C56 C55 H55 120.1 . . ?
C55 C56 H56 119.9 . . ?
C57 C56 C55 120.2(5) . . ?
C57 C56 H56 119.9 . . ?
C52 C57 C58 118.9(4) . . ?
C56 C57 C52 119.1(5) . . ?
C56 C57 C58 121.9(5) . . ?
C57 C58 H58 107.3 . . ?
C57 C58 C59 111.1(5) . . ?
C59 C58 H58 107.3 . . ?
C60 C58 C57 114.3(5) . . ?
C60 C58 H58 107.3 . . ?
C60 C58 C59 109.2(6) . . ?
C58 C59 H59A 109.5 . . ?
C58 C59 H59B 109.5 . . ?
C58 C59 H59C 109.5 . . ?
H59A C59 H59B 109.5 . . ?
H59A C59 H59C 109.5 . . ?
H59B C59 H59C 109.5 . . ?
C58 C60 H60A 109.5 . . ?
C58 C60 H60B 109.5 . . ?
C58 C60 H60C 109.5 . . ?
H60A C60 H60B 109.5 . . ?
H60A C60 H60C 109.5 . . ?
H60B C60 H60C 109.5 . . ?
C53 C61 H61 106.8 . . ?
C62 C61 C53 111.1(5) . . ?
C62 C61 H61 106.8 . . ?
C62 C61 C63 112.6(6) . . ?
C63 C61 C53 112.2(5) . . ?
C63 C61 H61 106.8 . . ?
C61 C62 H62A 109.5 . . ?
C61 C62 H62B 109.5 . . ?
C61 C62 H62C 109.5 . . ?
H62A C62 H62B 109.5 . . ?
H62A C62 H62C 109.5 . . ?
H62B C62 H62C 109.5 . . ?
C61 C63 H63A 109.5 . . ?
C61 C63 H63B 109.5 . . ?
C61 C63 H63C 109.5 . . ?
H63A C63 H63B 109.5 . . ?
H63A C63 H63C 109.5 . . ?
H63B C63 H63C 109.5 . . ?
N5 C64 C65 118.0(4) . . ?
N8 C64 N5 115.8(4) . . ?
N8 C64 C65 126.1(4) . . ?
C66 C65 C64 119.8(4) . . ?
C70 C65 C64 120.4(4) . . ?
C70 C65 C66 119.7(4) . . ?
C65 C66 H66 120.2 . . ?
C67 C66 C65 119.6(5) . . ?
C67 C66 H66 120.2 . . ?
C66 C67 H67 119.8 . . ?
C68 C67 C66 120.4(4) . . ?
C68 C67 H67 119.8 . . ?
C67 C68 H68 120.0 . . ?
C67 C68 C69 120.1(4) . . ?
C69 C68 H68 120.0 . . ?
C68 C69 H69 119.9 . . ?
C70 C69 C68 120.2(5) . . ?
C70 C69 H69 119.9 . . ?
C65 C70 H70 120.0 . . ?
C69 C70 C65 120.0(4) . . ?
C69 C70 H70 120.0 . . ?
C72 C71 N8 119.2(4) . . ?
C72 C71 C76 121.1(4) . . ?
C76 C71 N8 119.6(4) . . ?
C71 C72 C73 118.0(4) . . ?
C71 C72 C80 121.8(4) . . ?
C73 C72 C80 120.2(4) . . ?
C72 C73 H73 119.3 . . ?
C74 C73 C72 121.4(4) . . ?
C74 C73 H73 119.3 . . ?
C73 C74 H74 120.1 . . ?
C75 C74 C73 119.8(4) . . ?
C75 C74 H74 120.1 . . ?
C74 C75 H75 119.1 . . ?
C74 C75 C76 121.8(4) . . ?
C76 C75 H75 119.1 . . ?
C71 C76 C77 121.1(4) . . ?
C75 C76 C71 117.8(4) . . ?
C75 C76 C77 121.1(4) . . ?
C76 C77 H77 108.0 . . ?
C76 C77 C79 109.6(4) . . ?
C78 C77 C76 113.9(4) . . ?
C78 C77 H77 108.0 . . ?
C78 C77 C79 109.1(4) . . ?
C79 C77 H77 108.0 . . ?
C77 C78 H78A 109.5 . . ?
C77 C78 H78B 109.5 . . ?
C77 C78 H78C 109.5 . . ?
H78A C78 H78B 109.5 . . ?
H78A C78 H78C 109.5 . . ?
H78B C78 H78C 109.5 . . ?
C77 C79 H79A 109.5 . . ?
C77 C79 H79B 109.5 . . ?
C77 C79 H79C 109.5 . . ?
H79A C79 H79B 109.5 . . ?
H79A C79 H79C 109.5 . . ?
H79B C79 H79C 109.5 . . ?
C72 C80 H80 108.3 . . ?
C72 C80 C81 109.4(4) . . ?
C72 C80 C82 112.9(4) . . ?
C81 C80 H80 108.3 . . ?
C82 C80 H80 108.3 . . ?
C82 C80 C81 109.5(5) . . ?
C80 C81 H81A 109.5 . . ?
C80 C81 H81B 109.5 . . ?
C80 C81 H81C 109.5 . . ?
H81A C81 H81B 109.5 . . ?
H81A C81 H81C 109.5 . . ?
H81B C81 H81C 109.5 . . ?
C80 C82 H82A 109.5 . . ?
C80 C82 H82B 109.5 . . ?
C80 C82 H82C 109.5 . . ?
H82A C82 H82B 109.5 . . ?
H82A C82 H82C 109.5 . . ?
H82B C82 H82C 109.5 . . ?
C83 O1 C83 179.998(9) . 2_577 ?
C83 O1 C84 60.9(7) . 2_577 ?
C83 O1 C84 60.9(7) 2_577 . ?
C83 O1 C84 119.1(7) 2_577 2_577 ?
C83 O1 C84 119.1(7) . . ?
C84 O1 C84 179.999(10) 2_577 . ?
O1 C83 H83A 107.5 . . ?
O1 C83 H83B 107.5 . . ?
O1 C83 C85 119.4(9) . 2_577 ?
H83A C83 H83B 107.0 . . ?
C85 C83 H83A 107.5 2_577 . ?
C85 C83 H83B 107.5 2_577 . ?
O1 C84 H84A 107.7 . . ?
O1 C84 H84B 107.7 . . ?
H84A C84 H84B 107.1 . . ?
C85A C84 O1 118.5(9) . . ?
C85A C84 H84A 107.7 . . ?
C85A C84 H84B 107.7 . . ?
C84 C85A H85A 109.5 . . ?
C84 C85A H85B 109.5 . . ?
C84 C85A H85C 109.5 . . ?
H85A C85A H85B 109.5 . . ?
H85A C85A H85C 109.5 . . ?
H85B C85A H85C 109.5 . . ?

loop_
_geom_bond_atom_site_label_1
_geom_bond_atom_site_label_2
_geom_bond_distance
_geom_bond_site_symmetry_2
_geom_bond_publ_flag
Ge1 Cl1 2.3160(14) . ?
Ge1 N4 2.091(3) . ?
Ge1 C3 2.029(4) . ?
N4 C23 1.320(5) . ?
N4 C30 1.439(5) . ?
N1 C1 1.417(5) . ?
N1 C3 1.462(5) . ?
N1 C23 1.339(5) . ?
N2 C2 1.403(5) . ?
N2 C3 1.461(5) . ?
N2 C4 1.377(5) . ?
N3 C4 1.281(5) . ?
N3 C11 1.420(5) . ?
C1 H1 0.9500 . ?
C1 C2 1.331(6) . ?
C2 H2 0.9500 . ?
C3 H3 1.0000 . ?
C4 C5 1.498(6) . ?
C5 C6 1.382(6) . ?
C5 C10 1.404(6) . ?
C6 H6 0.9500 . ?
C6 C7 1.387(6) . ?
C7 H7 0.9500 . ?
C7 C8 1.377(7) . ?
C8 H8 0.9500 . ?
C8 C9 1.375(7) . ?
C9 H9 0.9500 . ?
C9 C10 1.393(6) . ?
C10 H10 0.9500 . ?
C11 C12 1.424(6) . ?
C11 C16 1.402(6) . ?
C12 C13 1.394(6) . ?
C12 C20 1.512(7) . ?
C13 H13 0.9500 . ?
C13 C14 1.371(7) . ?
C14 H14 0.9500 . ?
C14 C15 1.387(7) . ?
C15 H15 0.9500 . ?
C15 C16 1.400(6) . ?
C16 C17 1.521(6) . ?
C17 H17 1.0000 . ?
C17 C18 1.542(6) . ?
C17 C19 1.536(6) . ?
C18 H18A 0.9800 . ?
C18 H18B 0.9800 . ?
C18 H18C 0.9800 . ?
C19 H19A 0.9800 . ?
C19 H19B 0.9800 . ?
C19 H19C 0.9800 . ?
C20 H20 1.0000 . ?
C20 C21 1.521(7) . ?
C20 C22 1.521(7) . ?
C21 H21A 0.9800 . ?
C21 H21B 0.9800 . ?
C21 H21C 0.9800 . ?
C22 H22A 0.9800 . ?
C22 H22B 0.9800 . ?
C22 H22C 0.9800 . ?
C23 C24 1.481(6) . ?
C24 C25 1.388(7) . ?
C24 C29 1.396(6) . ?
C25 H25 0.9500 . ?
C25 C26 1.392(7) . ?
C26 H26 0.9500 . ?
C26 C27 1.362(9) . ?
C27 H27 0.9500 . ?
C27 C28 1.365(9) . ?
C28 H28 0.9500 . ?
C28 C29 1.390(7) . ?
C29 H29 0.9500 . ?
C30 C31 1.404(6) . ?
C30 C35 1.410(6) . ?
C31 C32 1.394(6) . ?
C31 C39 1.505(7) . ?
C32 H32 0.9500 . ?
C32 C33 1.374(7) . ?
C33 H33 0.9500 . ?
C33 C34 1.376(7) . ?
C34 H34 0.9500 . ?
C34 C35 1.392(6) . ?
C35 C36 1.530(6) . ?
C36 H36 1.0000 . ?
C36 C37 1.535(6) . ?
C36 C38 1.534(7) . ?
C37 H37A 0.9800 . ?
C37 H37B 0.9800 . ?
C37 H37C 0.9800 . ?
C38 H38A 0.9800 . ?
C38 H38B 0.9800 . ?
C38 H38C 0.9800 . ?
C39 H39 1.0000 . ?
C39 C40 1.547(8) . ?
C39 C41 1.544(8) . ?
C40 H40A 0.9800 . ?
C40 H40B 0.9800 . ?
C40 H40C 0.9800 . ?
C41 H41A 0.9800 . ?
C41 H41B 0.9800 . ?
C41 H41C 0.9800 . ?
Ge2 Cl2 2.2934(16) . ?
Ge2 N8 2.123(3) . ?
Ge2 C44 2.001(5) . ?
N5 C42 1.417(6) . ?
N5 C44 1.470(5) . ?
N5 C64 1.346(6) . ?
N6 C43 1.406(5) . ?
N6 C44 1.468(5) . ?
N6 C45 1.377(5) . ?
N7 C45 1.273(6) . ?
N7 C52 1.425(5) . ?
N8 C64 1.313(6) . ?
N8 C71 1.436(5) . ?
C42 H42 0.9500 . ?
C42 C43 1.332(6) . ?
C43 H43 0.9500 . ?
C44 H44 1.0000 . ?
C45 C46 1.503(6) . ?
C46 C47 1.383(6) . ?
C46 C51 1.375(6) . ?
C47 H47 0.9500 . ?
C47 C48 1.398(7) . ?
C48 H48 0.9500 . ?
C48 C49 1.382(7) . ?
C49 H49 0.9500 . ?
C49 C50 1.358(7) . ?
C50 H50 0.9500 . ?
C50 C51 1.399(7) . ?
C51 H51 0.9500 . ?
C52 C53 1.401(7) . ?
C52 C57 1.407(7) . ?
C53 C54 1.396(6) . ?
C53 C61 1.518(7) . ?
C54 H54 0.9500 . ?
C54 C55 1.351(7) . ?
C55 H55 0.9500 . ?
C55 C56 1.393(8) . ?
C56 H56 0.9500 . ?
C56 C57 1.389(7) . ?
C57 C58 1.521(7) . ?
C58 H58 1.0000 . ?
C58 C59 1.539(10) . ?
C58 C60 1.515(9) . ?
C59 H59A 0.9800 . ?
C59 H59B 0.9800 . ?
C59 H59C 0.9800 . ?
C60 H60A 0.9800 . ?
C60 H60B 0.9800 . ?
C60 H60C 0.9800 . ?
C61 H61 1.0000 . ?
C61 C62 1.490(10) . ?
C61 C63 1.514(10) . ?
C62 H62A 0.9800 . ?
C62 H62B 0.9800 . ?
C62 H62C 0.9800 . ?
C63 H63A 0.9800 . ?
C63 H63B 0.9800 . ?
C63 H63C 0.9800 . ?
C64 C65 1.491(6) . ?
C65 C66 1.394(6) . ?
C65 C70 1.389(6) . ?
C66 H66 0.9500 . ?
C66 C67 1.388(6) . ?
C67 H67 0.9500 . ?
C67 C68 1.377(7) . ?
C68 H68 0.9500 . ?
C68 C69 1.383(7) . ?
C69 H69 0.9500 . ?
C69 C70 1.380(6) . ?
C70 H70 0.9500 . ?
C71 C72 1.401(6) . ?
C71 C76 1.416(6) . ?
C72 C73 1.401(6) . ?
C72 C80 1.524(6) . ?
C73 H73 0.9500 . ?
C73 C74 1.381(7) . ?
C74 H74 0.9500 . ?
C74 C75 1.369(7) . ?
C75 H75 0.9500 . ?
C75 C76 1.398(7) . ?
C76 C77 1.528(7) . ?
C77 H77 1.0000 . ?
C77 C78 1.521(7) . ?
C77 C79 1.535(7) . ?
C78 H78A 0.9800 . ?
C78 H78B 0.9800 . ?
C78 H78C 0.9800 . ?
C79 H79A 0.9800 . ?
C79 H79B 0.9800 . ?
C79 H79C 0.9800 . ?
C80 H80 1.0000 . ?
C80 C81 1.528(7) . ?
C80 C82 1.527(7) . ?
C81 H81A 0.9800 . ?
C81 H81B 0.9800 . ?
C81 H81C 0.9800 . ?
C82 H82A 0.9800 . ?
C82 H82B 0.9800 . ?
C82 H82C 0.9800 . ?
O1 C83 1.263(12) . ?
O1 C83 1.263(12) 2_577 ?
O1 C84 1.474(11) . ?
O1 C84 1.474(11) 2_577 ?
C83 H83A 0.9900 . ?
C83 H83B 0.9900 . ?
C83 C85 1.471(13) 2_577 ?
C84 H84A 0.9900 . ?
C84 H84B 0.9900 . ?
C84 C85A 1.272(14) . ?
C85A H85A 0.9800 . ?
C85A H85B 0.9800 . ?
C85A H85C 0.9800 . ?

loop_
_twin_individual_id
_twin_individual_mass_fraction_refined
1 0.5635(8)
2 0.4365(8)
